data_8101046
loop_
_publ_author_name
'Feldmann, Claus'

_publ_section_title
;
Crystal structure of tris(tetramethylammonium) dibismuth nonaiodide, 
[N(CH~3~)~4~]~3~Bi~2~I~9~
;
_journal_issue 3
_journal_name_full 'Zeitschrift f\"ur Kristallographie - New Crystal Structures'
_journal_page_first 465
_journal_page_last 466
_journal_volume 216
_journal_year 2001
_chemical_formula_structural '[N(C H3)4]3 Bi2 I9'
_chemical_formula_sum 'C12 H36 Bi2 I9 N3'
_chemical_formula_weight 1746.21
_chemical_name_common 'tetramethylammonium bismuth iodide'
_space_group_IT_number 159
_symmetry_cell_setting trigonal
_symmetry_space_group_name_Hall 'P 3 -2c'
_symmetry_space_group_name_H-M 'P 3 1 c'
_cell_angle_alpha 90.00
_cell_angle_beta 90.00
_cell_angle_gamma 120.00
_cell_formula_units_Z 2
_cell_length_a 9.908(1)
_cell_length_b 9.908(1)
_cell_length_c 23.420(1)
_cell_measurement_temperature 293(2)
_cell_volume 1991.0(1)
_diffrn_ambient_temperature 293(2)
_exptl_crystal_density_diffrn 2.913
_cod_depositor_comments
;
 Marking attached hydrogen atoms.

 Antanas Vaitkus,
 2017-07-12

The following automatic conversions were performed:
'_symmetry_cell_setting' value 'Trigonal' changed to 'trigonal' according
to '/home/saulius/struct/CIF-dictionaries/cif_core.dic' dictionary named
'cif_core.dic' version 2.4.1 from 2010-06-29.

Automatic conversion script
Id: cif_fix_enum 1527 2010-12-29 10:47:43Z saulius 
;
_cod_original_formula_sum 'N3 C12 H36 Bi2 I9'
_cod_database_code 8101046

loop_
_symmetry_equiv_pos_as_xyz
'x, y, z'
'-y, x-y, z'
'-x+y, -x, z'
'y, x, z+1/2'
'x-y, -y, z+1/2'
'-x, -x+y, z+1/2'

loop_
_atom_site_label
_atom_site_type_symbol
_atom_site_fract_x
_atom_site_fract_y
_atom_site_fract_z
_atom_site_U_iso_or_equiv
_atom_site_adp_type
_atom_site_occupancy
_atom_site_calc_flag
_atom_site_refinement_flags
_atom_site_disorder_assembly
_atom_site_disorder_group
_atom_site_attached_hydrogens
Bi1 Bi 0.6667 0.3333 0.18298(5) 0.0612(4) Uani 1 d S . . 0
Bi2 Bi 0.6667 0.3333 -0.00044(4) 0.0613(4) Uani 1 d S . . 0
I1 I 0.54083(15) 0.04621(11) 0.09123(8) 0.0710(4) Uani 1 d . . . 0
I2 I 0.3782(2) 0.1695(2) 0.93186(7) 0.0942(5) Uani 1 d . . . 0
I3 I 0.3782(2) 0.1693(2) 0.25072(7) 0.0942(5) Uani 1 d . . . 0
N1 N 0.3333 -0.3333 -0.0658(11) 0.061(7) Uani 1 d SD . . 0
N2 N 0.6667 0.3333 0.7526(10) 0.055(6) Uani 1 d SD . . 0
N3 N 1.0000 0.0000 0.0944(11) 0.056(4) Uani 1 d SD . . 0
C1 C 0.485(4) -0.203(6) -0.0816(15) 0.24(2) Uiso 1 d D . . 3
C2 C 0.3333 -0.3333 -0.0034(15) 0.28(6) Uiso 1 d SD . . 3
C3 C 0.798(6) 0.481(5) 0.7700(16) 0.27(3) Uiso 1 d D . . 3
C4 C 0.6667 0.3333 0.6905(14) 0.29(3) Uiso 1 d SD . . 3
C5 C 1.131(4) -0.022(5) 0.1091(14) 0.191(16) Uiso 1 d D . . 3
C6 C 1.0000 0.0000 0.0323(11) 0.175(9) Uiso 1 d SD . . 3

loop_
_atom_site_aniso_label
_atom_site_aniso_U_11
_atom_site_aniso_U_22
_atom_site_aniso_U_33
_atom_site_aniso_U_23
_atom_site_aniso_U_13
_atom_site_aniso_U_12
Bi1 0.0668(5) 0.0668(5) 0.0502(8) 0.000 0.000 0.0334(2)
Bi2 0.0667(5) 0.0667(5) 0.0504(8) 0.000 0.000 0.0334(2)
I1 0.0809(8) 0.0576(6) 0.0699(6) 0.0001(7) 0.0002(7) 0.0313(6)
I2 0.0844(9) 0.1019(11) 0.0844(12) -0.0105(8) -0.0256(8) 0.0378(8)
I3 0.0863(9) 0.1016(11) 0.0834(12) 0.0113(8) 0.0247(8) 0.0384(8)
N1 0.062(10) 0.062(10) 0.058(19) 0.000 0.000 0.031(5)
N2 0.070(10) 0.070(10) 0.025(14) 0.000 0.000 0.035(5)
N3 0.050(6) 0.050(6) 0.066(12) 0.000 0.000 0.025(3)

loop_
_geom_bond_atom_site_label_1
_geom_bond_atom_site_label_2
_geom_bond_distance
_geom_bond_site_symmetry_2
_geom_bond_publ_flag
Bi1 I3 2.9467(17) 2_655 ?
Bi1 I3 2.9467(17) . ?
Bi1 I3 2.9467(17) 3_665 ?
Bi1 I1 3.2738(17) . ?
Bi1 I1 3.2738(17) 2_655 ?
Bi1 I1 3.2738(17) 3_665 ?
Bi2 I2 2.9456(16) 2_654 ?
Bi2 I2 2.9456(16) 1_554 ?
Bi2 I2 2.9456(16) 3_664 ?
Bi2 I1 3.2725(17) . ?
Bi2 I1 3.2725(17) 2_655 ?
Bi2 I1 3.2725(17) 3_665 ?
I2 Bi2 2.9456(16) 1_556 ?
N1 C1 1.45(2) 2_545 ?
N1 C1 1.45(2) . ?
N1 C1 1.45(2) 3_655 ?
N1 C2 1.46(3) . ?
N2 C3 1.45(3) 3_665 ?
N2 C3 1.45(3) . ?
N2 C3 1.45(3) 2_655 ?
N2 C4 1.45(3) . ?
N3 C6 1.45(2) . ?
N3 C5 1.47(2) 3_765 ?
N3 C5 1.47(2) . ?
N3 C5 1.47(2) 2_645 ?
